data_7026303
loop_
_publ_author_name
'Feng, Xun'
'Liu, Bin'
'Wang, Li-Ya'
'Zhao, Jian-She'
'Wang, Jian Ge'
'Weng, Ng Seik'
'Shi, Xin-Ge'

_publ_section_title
;
 A series of lanthanide-organic polymers incorporating
 nitrogen-heterocyclic and aliphatic carboxylate mixed-ligands:
 structures, luminescent and magnetic properties.
;
_journal_issue 34
_journal_name_full 'Dalton transactions (Cambridge, England : 2003)'
_journal_page_first 8038
_journal_page_last 8049
_journal_paper_doi 10.1039/c0dt00333f
_journal_volume 39
_journal_year 2010
_chemical_formula_sum 'C33 H45 Dy3 N8 O24'
_chemical_formula_weight 1425.27
_chemical_name_systematic
;

?

;
_space_group_IT_number 15
_symmetry_cell_setting monoclinic
_symmetry_space_group_name_Hall '-C 2yc'
_symmetry_space_group_name_H-M 'C 1 2/c 1'
_atom_sites_solution_hydrogens geom
_atom_sites_solution_primary direct
_atom_sites_solution_secondary difmap
_audit_creation_method SHELXL-97
_cell_angle_alpha 90.00
_cell_angle_beta 94.8570(10)
_cell_angle_gamma 90.00
_cell_formula_units_Z 4
_cell_length_a 35.085(3)
_cell_length_b 9.1620(9)
_cell_length_c 13.1662(13)
_cell_measurement_reflns_used 8010
_cell_measurement_temperature 296(2)
_cell_measurement_theta_max 28.27
_cell_measurement_theta_min 2.75
_cell_volume 4217.1(7)
_computing_cell_refinement 'Bruker SMART'
_computing_data_collection 'Bruker SMART'
_computing_data_reduction 'Bruker SAINT'
_computing_molecular_graphics 'Bruker SHELXTL'
_computing_publication_material 'Bruker SHELXTL'
_computing_structure_refinement 'SHELXL-97 (Sheldrick, 1997)'
_computing_structure_solution 'SHELXS-97 (Sheldrick, 1990)'
_diffrn_ambient_temperature 296(2)
_diffrn_measured_fraction_theta_full 0.998
_diffrn_measured_fraction_theta_max 0.998
_diffrn_measurement_device_type 'CCD area detector'
_diffrn_measurement_method 'phi and omega scans'
_diffrn_radiation_monochromator graphite
_diffrn_radiation_source 'fine-focus sealed tube'
_diffrn_radiation_type MoK\a
_diffrn_radiation_wavelength 0.71073
_diffrn_reflns_av_R_equivalents 0.0320
_diffrn_reflns_av_sigmaI/netI 0.0282
_diffrn_reflns_limit_h_max 42
_diffrn_reflns_limit_h_min -41
_diffrn_reflns_limit_k_max 11
_diffrn_reflns_limit_k_min -11
_diffrn_reflns_limit_l_max 15
_diffrn_reflns_limit_l_min -15
_diffrn_reflns_number 15401
_diffrn_reflns_theta_full 25.50
_diffrn_reflns_theta_max 25.50
_diffrn_reflns_theta_min 2.30
_diffrn_standards_decay_% 0
_diffrn_standards_interval_count 0
_diffrn_standards_interval_time 0
_diffrn_standards_number 0
_exptl_absorpt_coefficient_mu 5.363
_exptl_absorpt_correction_T_max 0.4289
_exptl_absorpt_correction_T_min 0.2554
_exptl_absorpt_correction_type multi-scan
_exptl_absorpt_process_details sadabs
_exptl_crystal_colour colourless
_exptl_crystal_density_diffrn 2.245
_exptl_crystal_density_method 'not measured'
_exptl_crystal_description block
_exptl_crystal_F_000 2756
_exptl_crystal_size_max 0.35
_exptl_crystal_size_mid 0.25
_exptl_crystal_size_min 0.19
_refine_diff_density_max 1.200
_refine_diff_density_min -1.918
_refine_diff_density_rms 0.115
_refine_ls_extinction_method none
_refine_ls_goodness_of_fit_ref 1.064
_refine_ls_hydrogen_treatment constr
_refine_ls_matrix_type full
_refine_ls_number_parameters 327
_refine_ls_number_reflns 3907
_refine_ls_number_restraints 64
_refine_ls_restrained_S_all 1.069
_refine_ls_R_factor_all 0.0270
_refine_ls_R_factor_gt 0.0233
_refine_ls_shift/su_max 0.000
_refine_ls_shift/su_mean 0.000
_refine_ls_structure_factor_coef Fsqd
_refine_ls_weighting_details 'calc w=1/[\s^2^(Fo^2^)+(0.0169P)^2^+24.1772P] where P=(Fo^2^+2Fc^2^)/3'
_refine_ls_weighting_scheme calc
_refine_ls_wR_factor_gt 0.0511
_refine_ls_wR_factor_ref 0.0526
_reflns_number_gt 3596
_reflns_number_total 3907
_reflns_threshold_expression >2sigma(I)
_cod_data_source_file c0dt00333f.txt
_cod_data_source_block 4dy
_cod_depositor_comments
;
The following automatic conversions were performed:

'_symmetry_cell_setting' value 'Monoclinic' changed to 'monoclinic'
according to /home/saulius/struct/CIF-dictionaries/cif_core.dic
dictionary named 'cif_core.dic' version 2.4.2 from 2011-04-26.

Automatic conversion script
Id: cif_fix_values 1891 2012-01-12 08:04:46Z andrius 
;
_cod_original_sg_symbol_H-M C2/c
_cod_database_code 7026303

loop_
_symmetry_equiv_pos_as_xyz
'x, y, z'
'-x, y, -z+1/2'
'x+1/2, y+1/2, z'
'-x+1/2, y+1/2, -z+1/2'
'-x, -y, -z'
'x, -y, z-1/2'
'-x+1/2, -y+1/2, -z'
'x+1/2, -y+1/2, z-1/2'

loop_
_atom_site_label
_atom_site_type_symbol
_atom_site_fract_x
_atom_site_fract_y
_atom_site_fract_z
_atom_site_U_iso_or_equiv
_atom_site_adp_type
_atom_site_occupancy
_atom_site_symmetry_multiplicity
_atom_site_calc_flag
_atom_site_refinement_flags
_atom_site_disorder_group
C17 C 0.0000 0.5000 0.5000 0.0375(10) Uani 0.426(14) 2 d SPDU 1
H17A H 0.0064 0.4042 0.5244 0.045 Uiso 0.213(7) 1 d PR 1
O9 O -0.0075(3) 0.5662(15) 0.5739(7) 0.0370(10) Uani 0.426(14) 1 d PDU 1
C17' C 0.0000 0.5000 0.5000 0.0375(10) Uani 0.574(14) 2 d SPDU 2
H17B H -0.0064 0.5958 0.4756 0.045 Uiso 0.287(7) 1 d PR 2
O9' O -0.0041(2) 0.5042(12) 0.5852(4) 0.0368(10) Uani 0.574(14) 1 d PDU 2
Dy1 Dy 0.108991(5) 0.069889(19) 0.629772(13) 0.01402(6) Uani 1 1 d . .
Dy2 Dy 0.0000 0.62105(3) 0.7500 0.01657(7) Uani 1 2 d S .
O1 O 0.09938(8) -0.0409(3) 0.7860(2) 0.0194(6) Uani 1 1 d . .
O2 O 0.10687(9) -0.0694(3) 0.9531(2) 0.0217(6) Uani 1 1 d . .
O3 O 0.16938(8) 0.0017(3) 1.0988(2) 0.0235(6) Uani 1 1 d . .
O4 O 0.22258(9) 0.1317(4) 1.0861(2) 0.0340(8) Uani 1 1 d . .
O5 O 0.07085(9) 0.2326(3) 0.7219(2) 0.0240(7) Uani 1 1 d . .
O6 O 0.04648(10) 0.4465(3) 0.7581(2) 0.0314(8) Uani 1 1 d . .
O7 O 0.04891(9) 0.7327(3) 0.6622(2) 0.0299(7) Uani 1 1 d . .
O8 O 0.09795(8) 0.8219(3) 0.5856(2) 0.0220(6) Uani 1 1 d . .
O10 O 0.04242(10) 0.0481(4) 0.5672(3) 0.0494(11) Uani 1 1 d . .
H1W H 0.0313 -0.0336 0.5696 0.074 Uiso 1 1 d R .
H2W H 0.0204 0.0770 0.5802 0.074 Uiso 1 1 d R .
O11 O -0.03348(10) 0.8057(4) 0.6516(3) 0.0411(9) Uani 1 1 d . .
H3W H -0.0397 0.8172 0.5888 0.062 Uiso 1 1 d R .
H4W H -0.0509 0.8533 0.6777 0.062 Uiso 1 1 d R .
O12 O -0.02445(12) 0.1722(6) 0.6067(4) 0.0732(14) Uani 1 1 d . .
H5W H -0.0188 0.2613 0.6006 0.110 Uiso 1 1 d R .
H6W H -0.0342 0.1815 0.6628 0.110 Uiso 1 1 d R .
N1 N 0.15329(10) 0.1652(4) 0.7813(2) 0.0198(7) Uani 1 1 d . .
N2 N 0.19994(10) 0.2282(4) 0.8959(3) 0.0222(8) Uani 1 1 d . .
H2 H 0.2203 0.2705 0.9224 0.027 Uiso 1 1 calc R .
N3 N 0.11167(10) 0.3374(4) 0.5763(2) 0.0183(7) Uani 1 1 d . .
N4 N 0.11795(10) 0.5588(4) 0.5171(3) 0.0221(8) Uani 1 1 d . .
H4 H 0.1259 0.6299 0.4818 0.026 Uiso 1 1 calc R .
C1 C 0.14861(11) 0.0929(4) 0.8732(3) 0.0162(8) Uani 1 1 d . .
C2 C 0.17759(12) 0.1315(4) 0.9454(3) 0.0181(8) Uani 1 1 d . .
C3 C 0.18462(12) 0.2456(5) 0.7991(3) 0.0214(9) Uani 1 1 d . .
C4 C 0.11628(11) -0.0111(4) 0.8726(3) 0.0159(8) Uani 1 1 d . .
C5 C 0.19099(12) 0.0857(5) 1.0524(3) 0.0201(9) Uani 1 1 d . .
C6 C 0.20216(13) 0.3463(5) 0.7268(4) 0.0304(11) Uani 1 1 d . .
H6A H 0.2142 0.4266 0.7653 0.036 Uiso 1 1 calc R .
H6B H 0.1820 0.3867 0.6803 0.036 Uiso 1 1 calc R .
C7 C 0.23129(17) 0.2763(6) 0.6657(5) 0.0501(16) Uani 1 1 d . .
H7A H 0.2186 0.2101 0.6162 0.060 Uiso 1 1 calc R .
H7B H 0.2491 0.2201 0.7105 0.060 Uiso 1 1 calc R .
C8 C 0.25312(18) 0.3919(7) 0.6106(5) 0.0586(17) Uani 1 1 d . .
H8A H 0.2354 0.4504 0.5686 0.088 Uiso 1 1 calc R .
H8B H 0.2706 0.3450 0.5686 0.088 Uiso 1 1 calc R .
H8C H 0.2672 0.4530 0.6597 0.088 Uiso 1 1 calc R .
C9 C 0.08844(12) 0.4311(4) 0.6259(3) 0.0165(8) Uani 1 1 d . .
C10 C 0.09192(12) 0.5701(4) 0.5895(3) 0.0199(9) Uani 1 1 d . .
C11 C 0.12910(12) 0.4174(4) 0.5104(3) 0.0202(9) Uani 1 1 d . .
C12 C 0.06656(12) 0.3667(4) 0.7071(3) 0.0185(9) Uani 1 1 d . .
C13 C 0.07811(12) 0.7194(4) 0.6154(3) 0.0186(9) Uani 1 1 d . .
C14 C 0.15683(13) 0.3666(5) 0.4389(3) 0.0240(9) Uani 1 1 d . .
H14A H 0.1637 0.2661 0.4547 0.029 Uiso 1 1 calc R .
H14B H 0.1799 0.4251 0.4487 0.029 Uiso 1 1 calc R .
C15 C 0.14102(14) 0.3764(5) 0.3274(3) 0.0300(10) Uani 1 1 d . .
H15A H 0.1160 0.3310 0.3195 0.036 Uiso 1 1 calc R .
H15B H 0.1381 0.4782 0.3081 0.036 Uiso 1 1 calc R .
C16 C 0.16726(15) 0.3013(6) 0.2573(4) 0.0358(12) Uani 1 1 d . .
H16A H 0.1925 0.3418 0.2682 0.054 Uiso 1 1 calc R .
H16B H 0.1576 0.3162 0.1876 0.054 Uiso 1 1 calc R .
H16C H 0.1682 0.1987 0.2718 0.054 Uiso 1 1 calc R .

loop_
_atom_site_aniso_label
_atom_site_aniso_U_11
_atom_site_aniso_U_22
_atom_site_aniso_U_33
_atom_site_aniso_U_23
_atom_site_aniso_U_13
_atom_site_aniso_U_12
C17 0.0375(11) 0.0385(12) 0.0365(11) -0.0012(6) 0.0034(6) 0.0002(7)
O9 0.0371(11) 0.0380(12) 0.0359(11) -0.0009(6) 0.0037(6) 0.0001(7)
C17' 0.0376(11) 0.0387(12) 0.0364(11) -0.0012(7) 0.0034(6) 0.0002(7)
O9' 0.0370(11) 0.0379(12) 0.0357(11) -0.0011(6) 0.0037(6) 0.0001(7)
Dy1 0.01786(11) 0.01215(10) 0.01224(10) 0.00086(7) 0.00236(7) 0.00093(7)
Dy2 0.01735(15) 0.01488(14) 0.01802(14) 0.000 0.00456(11) 0.000
O1 0.0246(16) 0.0182(14) 0.0146(14) 0.0015(11) -0.0025(12) -0.0047(12)
O2 0.0288(17) 0.0215(15) 0.0150(14) 0.0005(11) 0.0025(12) -0.0050(12)
O3 0.0205(16) 0.0312(17) 0.0192(15) 0.0048(13) 0.0041(12) -0.0014(13)
O4 0.0264(19) 0.050(2) 0.0244(17) 0.0045(15) -0.0043(14) -0.0145(16)
O5 0.0296(18) 0.0148(15) 0.0298(16) 0.0023(12) 0.0152(13) 0.0045(13)
O6 0.042(2) 0.0236(16) 0.0315(18) 0.0063(13) 0.0186(15) 0.0154(14)
O7 0.0286(18) 0.0178(15) 0.0460(19) -0.0023(14) 0.0192(15) -0.0026(13)
O8 0.0273(17) 0.0124(14) 0.0274(16) -0.0028(12) 0.0095(13) -0.0031(12)
O10 0.0194(19) 0.038(2) 0.091(3) -0.029(2) 0.0020(19) 0.0017(15)
O11 0.041(2) 0.053(2) 0.0305(18) 0.0147(16) 0.0072(16) 0.0257(18)
O12 0.048(3) 0.091(4) 0.083(3) -0.041(3) 0.016(2) 0.008(2)
N1 0.0207(19) 0.0206(18) 0.0186(17) 0.0019(14) 0.0045(14) -0.0017(15)
N2 0.0196(19) 0.0261(19) 0.0207(18) 0.0025(15) 0.0008(15) -0.0071(15)
N3 0.025(2) 0.0143(17) 0.0168(17) -0.0004(13) 0.0072(14) 0.0028(14)
N4 0.031(2) 0.0135(17) 0.0241(19) 0.0021(14) 0.0141(16) -0.0029(15)
C1 0.019(2) 0.0158(19) 0.0138(19) -0.0011(15) 0.0024(16) 0.0026(16)
C2 0.019(2) 0.019(2) 0.017(2) -0.0006(16) 0.0052(16) 0.0003(16)
C3 0.019(2) 0.023(2) 0.022(2) 0.0029(17) 0.0028(17) 0.0003(18)
C4 0.021(2) 0.0103(18) 0.016(2) 0.0006(15) 0.0044(16) 0.0025(16)
C5 0.018(2) 0.025(2) 0.017(2) -0.0015(17) 0.0024(17) 0.0006(17)
C6 0.025(3) 0.035(3) 0.031(3) 0.009(2) 0.001(2) -0.005(2)
C7 0.053(4) 0.040(3) 0.063(4) 0.003(3) 0.038(3) -0.006(3)
C8 0.046(4) 0.068(4) 0.065(4) 0.013(3) 0.025(3) -0.017(3)
C9 0.017(2) 0.0139(19) 0.018(2) -0.0010(15) 0.0003(16) 0.0029(16)
C10 0.020(2) 0.020(2) 0.020(2) -0.0018(16) 0.0040(17) -0.0001(17)
C11 0.022(2) 0.018(2) 0.021(2) -0.0006(16) 0.0038(18) 0.0001(17)
C12 0.019(2) 0.018(2) 0.019(2) -0.0003(16) 0.0033(17) 0.0032(17)
C13 0.020(2) 0.015(2) 0.020(2) -0.0020(16) 0.0015(17) 0.0004(16)
C14 0.027(2) 0.020(2) 0.026(2) -0.0003(18) 0.0093(19) 0.0030(18)
C15 0.031(3) 0.033(3) 0.027(2) -0.001(2) 0.005(2) -0.002(2)
C16 0.039(3) 0.040(3) 0.029(3) -0.007(2) 0.008(2) -0.003(2)

loop_
_atom_type_symbol
_atom_type_description
_atom_type_scat_dispersion_real
_atom_type_scat_dispersion_imag
_atom_type_scat_source
C C 0.0033 0.0016 'International Tables Vol C Tables 4.2.6.8 and 6.1.1.4'
H H 0.0000 0.0000 'International Tables Vol C Tables 4.2.6.8 and 6.1.1.4'
N N 0.0061 0.0033 'International Tables Vol C Tables 4.2.6.8 and 6.1.1.4'
O O 0.0106 0.0060 'International Tables Vol C Tables 4.2.6.8 and 6.1.1.4'
Dy Dy -0.1892 4.4098 'International Tables Vol C Tables 4.2.6.8 and 6.1.1.4'

loop_
_geom_angle_atom_site_label_1
_geom_angle_atom_site_label_2
_geom_angle_atom_site_label_3
_geom_angle
_geom_angle_site_symmetry_1
_geom_angle_site_symmetry_3
O9 C17 O9 180.0(9) . 5_566
O9 C17 H17A 104.7 . .
O9 C17 H17A 75.3 5_566 .
O9 C17 H17B 75.3 . .
O9 C17 H17B 104.7 5_566 .
H17A C17 H17B 180.0 . .
C17 O9 Dy2 153.1(9) . .
C17 O9 H17B 44.1 . .
Dy2 O9 H17B 154.6 . .
O9' C17' O9' 180.000(2) . 5_566
O9' C17' H17A 75.2 . .
O9' C17' H17A 104.8 5_566 .
O9' C17' H17B 104.8 . .
O9' C17' H17B 75.2 5_566 .
H17A C17' H17B 180.0 . .
C17' O9' Dy2 153.4(7) . .
C17' O9' H17A 45.7 . .
Dy2 O9' H17A 151.1 . .
O3 Dy1 O2 76.85(10) 6 6
O3 Dy1 O1 103.69(10) 6 .
O2 Dy1 O1 152.12(10) 6 .
O3 Dy1 O8 79.40(10) 6 1_545
O2 Dy1 O8 76.18(10) 6 1_545
O1 Dy1 O8 76.56(9) . 1_545
O3 Dy1 O5 146.39(10) 6 .
O2 Dy1 O5 122.39(10) 6 .
O1 Dy1 O5 72.41(10) . .
O8 Dy1 O5 129.30(10) 1_545 .
O3 Dy1 O10 142.96(11) 6 .
O2 Dy1 O10 73.17(12) 6 .
O1 Dy1 O10 93.24(13) . .
O8 Dy1 O10 72.78(11) 1_545 .
O5 Dy1 O10 70.09(11) . .
O3 Dy1 N3 99.76(11) 6 .
O2 Dy1 N3 74.00(10) 6 .
O1 Dy1 N3 132.00(10) . .
O8 Dy1 N3 149.49(10) 1_545 .
O5 Dy1 N3 65.06(10) . .
O10 Dy1 N3 92.44(12) . .
O3 Dy1 N1 74.21(10) 6 .
O2 Dy1 N1 138.00(10) 6 .
O1 Dy1 N1 65.74(10) . .
O8 Dy1 N1 126.21(10) 1_545 .
O5 Dy1 N1 73.96(11) . .
O10 Dy1 N1 142.55(12) . .
N3 Dy1 N1 81.63(11) . .
O6 Dy2 O6 90.91(17) . 2_556
O6 Dy2 O9 77.6(3) . 2_556
O6 Dy2 O9 85.2(3) 2_556 2_556
O6 Dy2 O9 85.2(3) . .
O6 Dy2 O9 77.6(3) 2_556 .
O9 Dy2 O9 155.5(7) 2_556 .
O6 Dy2 O11 98.93(13) . 2_556
O6 Dy2 O11 147.38(11) 2_556 2_556
O9 Dy2 O11 66.9(3) 2_556 2_556
O9 Dy2 O11 133.9(3) . 2_556
O6 Dy2 O11 147.38(11) . .
O6 Dy2 O11 98.93(13) 2_556 .
O9 Dy2 O11 133.9(3) 2_556 .
O9 Dy2 O11 66.9(3) . .
O11 Dy2 O11 89.37(19) 2_556 .
O6 Dy2 O7 77.41(11) . .
O6 Dy2 O7 145.19(11) 2_556 .
O9 Dy2 O7 122.8(3) 2_556 .
O9 Dy2 O7 68.9(3) . .
O11 Dy2 O7 67.41(11) 2_556 .
O11 Dy2 O7 76.88(12) . .
O6 Dy2 O7 145.19(11) . 2_556
O6 Dy2 O7 77.41(11) 2_556 2_556
O9 Dy2 O7 68.9(3) 2_556 2_556
O9 Dy2 O7 122.8(3) . 2_556
O11 Dy2 O7 76.88(12) 2_556 2_556
O11 Dy2 O7 67.41(11) . 2_556
O7 Dy2 O7 129.08(14) . 2_556
O6 Dy2 O9' 73.6(2) . .
O6 Dy2 O9' 70.1(2) 2_556 .
O9 Dy2 O9' 141.3(6) 2_556 .
O9 Dy2 O9' 14.3(2) . .
O11 Dy2 O9' 142.5(2) 2_556 .
O11 Dy2 O9' 80.6(3) . .
O7 Dy2 O9' 75.17(19) . .
O7 Dy2 O9' 129.6(2) 2_556 .
O6 Dy2 O9' 70.1(2) . 2_556
O6 Dy2 O9' 73.6(2) 2_556 2_556
O9 Dy2 O9' 14.3(2) 2_556 2_556
O9 Dy2 O9' 141.3(6) . 2_556
O11 Dy2 O9' 80.6(3) 2_556 2_556
O11 Dy2 O9' 142.5(2) . 2_556
O7 Dy2 O9' 129.6(2) . 2_556
O7 Dy2 O9' 75.17(19) 2_556 2_556
O9' Dy2 O9' 127.3(5) . 2_556
C4 O1 Dy1 127.2(2) . .
C4 O2 Dy1 149.1(3) . 6_556
C5 O3 Dy1 149.1(3) . 6_556
C12 O5 Dy1 126.6(2) . .
C12 O6 Dy2 145.0(3) . .
C13 O7 Dy2 148.8(3) . .
C13 O8 Dy1 136.6(3) . 1_565
Dy1 O10 O12 136.92(17) . .
Dy1 O10 H1W 119.8 . .
O12 O10 H1W 87.3 . .
Dy1 O10 H2W 140.9 . .
O12 O10 H2W 6.7 . .
H1W O10 H2W 80.6 . .
Dy2 O11 H3W 134.1 . .
Dy2 O11 H4W 119.0 . .
H3W O11 H4W 101.5 . .
O10 O12 H5W 100.0 . .
O10 O12 H6W 129.4 . .
H5W O12 H6W 95.8 . .
C3 N1 C1 105.4(3) . .
C3 N1 Dy1 139.5(3) . .
C1 N1 Dy1 113.7(2) . .
C3 N2 C2 108.9(3) . .
C3 N2 H2 125.5 . .
C2 N2 H2 125.5 . .
C11 N3 C9 106.7(3) . .
C11 N3 Dy1 137.9(3) . .
C9 N3 Dy1 115.3(2) . .
C11 N4 C10 109.1(3) . .
C11 N4 H4 125.5 . .
C10 N4 H4 125.5 . .
C2 C1 N1 109.9(3) . .
C2 C1 C4 133.5(4) . .
N1 C1 C4 116.4(3) . .
C1 C2 N2 104.7(3) . .
C1 C2 C5 136.6(4) . .
N2 C2 C5 118.4(4) . .
N1 C3 N2 111.0(4) . .
N1 C3 C6 127.6(4) . .
N2 C3 C6 121.4(4) . .
O2 C4 O1 122.0(4) . .
O2 C4 C1 121.7(3) . .
O1 C4 C1 116.3(3) . .
O4 C5 O3 126.0(4) . .
O4 C5 C2 116.2(4) . .
O3 C5 C2 117.8(4) . .
C3 C6 C7 114.5(4) . .
C3 C6 H6A 108.6 . .
C7 C6 H6A 108.6 . .
C3 C6 H6B 108.6 . .
C7 C6 H6B 108.6 . .
H6A C6 H6B 107.6 . .
C6 C7 C8 110.6(5) . .
C6 C7 H7A 109.5 . .
C8 C7 H7A 109.5 . .
C6 C7 H7B 109.5 . .
C8 C7 H7B 109.5 . .
H7A C7 H7B 108.1 . .
C7 C8 H8A 109.5 . .
C7 C8 H8B 109.5 . .
H8A C8 H8B 109.5 . .
C7 C8 H8C 109.5 . .
H8A C8 H8C 109.5 . .
H8B C8 H8C 109.5 . .
C10 C9 N3 109.7(3) . .
C10 C9 C12 133.3(4) . .
N3 C9 C12 116.9(3) . .
C9 C10 N4 104.9(3) . .
C9 C10 C13 136.7(4) . .
N4 C10 C13 118.1(3) . .
N3 C11 N4 109.6(3) . .
N3 C11 C14 127.2(4) . .
N4 C11 C14 123.2(4) . .
O6 C12 O5 123.8(4) . .
O6 C12 C9 120.1(4) . .
O5 C12 C9 116.0(3) . .
O7 C13 O8 125.7(4) . .
O7 C13 C10 119.8(4) . .
O8 C13 C10 114.5(4) . .
C11 C14 C15 112.8(4) . .
C11 C14 H14A 109.0 . .
C15 C14 H14A 109.0 . .
C11 C14 H14B 109.0 . .
C15 C14 H14B 109.0 . .
H14A C14 H14B 107.8 . .
C16 C15 C14 111.5(4) . .
C16 C15 H15A 109.3 . .
C14 C15 H15A 109.3 . .
C16 C15 H15B 109.3 . .
C14 C15 H15B 109.3 . .
H15A C15 H15B 108.0 . .
C15 C16 H16A 109.5 . .
C15 C16 H16B 109.5 . .
H16A C16 H16B 109.5 . .
C15 C16 H16C 109.5 . .
H16A C16 H16C 109.5 . .
H16B C16 H16C 109.5 . .

loop_
_geom_bond_atom_site_label_1
_geom_bond_atom_site_label_2
_geom_bond_distance
_geom_bond_site_symmetry_2
C17 O9 1.195(7) .
C17 O9 1.195(7) 5_566
C17 H17A 0.9548 .
C17 H17B 0.9547 .
O9 Dy2 2.365(7) .
C17' O9' 1.144(5) .
C17' O9' 1.144(5) 5_566
C17' H17A 0.9548 .
C17' H17B 0.9547 .
O9' Dy2 2.413(6) .
O9' H17A 1.2896 .
Dy1 O3 2.287(3) 6
Dy1 O2 2.320(3) 6
Dy1 O1 2.344(3) .
Dy1 O8 2.370(3) 1_545
Dy1 O5 2.399(3) .
Dy1 O10 2.418(3) .
Dy1 N3 2.554(3) .
Dy1 N1 2.576(3) .
Dy2 O6 2.280(3) .
Dy2 O6 2.280(3) 2_556
Dy2 O9 2.365(7) 2_556
Dy2 O11 2.379(3) 2_556
Dy2 O11 2.379(3) .
Dy2 O7 2.380(3) .
Dy2 O7 2.380(3) 2_556
Dy2 O9' 2.413(6) 2_556
O1 C4 1.270(5) .
O2 C4 1.256(5) .
O2 Dy1 2.320(3) 6_556
O3 C5 1.272(5) .
O3 Dy1 2.287(3) 6_556
O4 C5 1.233(5) .
O5 C12 1.251(5) .
O6 C12 1.249(5) .
O7 C13 1.245(5) .
O8 C13 1.252(5) .
O8 Dy1 2.370(3) 1_565
O10 O12 2.697(5) .
O10 H1W 0.8463 .
O10 H2W 0.8494 .
O11 H3W 0.8441 .
O11 H4W 0.8477 .
O12 H5W 0.8454 .
O12 H6W 0.8449 .
N1 C3 1.328(5) .
N1 C1 1.401(5) .
N2 C3 1.350(5) .
N2 C2 1.383(5) .
N2 H2 0.8600 .
N3 C11 1.324(5) .
N3 C9 1.386(5) .
N4 C11 1.358(5) .
N4 C10 1.379(5) .
N4 H4 0.8600 .
C1 C2 1.378(6) .
C1 C4 1.481(6) .
C2 C5 1.506(6) .
C3 C6 1.494(6) .
C6 C7 1.497(7) .
C6 H6A 0.9700 .
C6 H6B 0.9700 .
C7 C8 1.526(7) .
C7 H7A 0.9700 .
C7 H7B 0.9700 .
C8 H8A 0.9600 .
C8 H8B 0.9600 .
C8 H8C 0.9600 .
C9 C10 1.369(6) .
C9 C12 1.489(5) .
C10 C13 1.500(5) .
C11 C14 1.485(6) .
C14 C15 1.527(6) .
C14 H14A 0.9700 .
C14 H14B 0.9700 .
C15 C16 1.522(6) .
C15 H15A 0.9700 .
C15 H15B 0.9700 .
C16 H16A 0.9600 .
C16 H16B 0.9600 .
C16 H16C 0.9600 .

loop_
_geom_hbond_atom_site_label_D
_geom_hbond_atom_site_label_H
_geom_hbond_atom_site_label_A
_geom_hbond_distance_DH
_geom_hbond_distance_HA
_geom_hbond_distance_DA
_geom_hbond_angle_DHA
_geom_hbond_site_symmetry_A
N2 H2 O4 0.86 2.21 2.997(5) 152.7 7_557
O12 H6W O5 0.84 2.12 2.945(5) 164.4 2_556
O12 H5W O9' 0.85 2.30 3.143(12) 179.3 .
O11 H3W O2 0.84 2.59 3.040(4) 114.3 2_566
O11 H4W O1 0.85 2.05 2.883(4) 168.5 2_566
O11 H3W O2 0.84 2.59 3.040(4) 114.3 2_566
O11 H3W O10 0.84 2.39 3.169(5) 153.5 5_566
O10 H2W O12 0.85 1.86 2.697(5) 170.2 .
O10 H1W O7 0.85 2.51 3.149(5) 132.5 1_545

loop_
_geom_torsion_atom_site_label_1
_geom_torsion_atom_site_label_2
_geom_torsion_atom_site_label_3
_geom_torsion_atom_site_label_4
_geom_torsion
_geom_torsion_site_symmetry_1
_geom_torsion_site_symmetry_4
O9 C17 O9 Dy2 134(54) 5_566 .
O9' C17' O9' Dy2 -130(100) 5_566 .
C17 O9 Dy2 O6 1.5(17) . .
C17 O9 Dy2 O6 -90.5(18) . 2_556
C17 O9 Dy2 O9 -43.9(17) . 2_556
C17 O9 Dy2 O11 99.3(18) . 2_556
C17 O9 Dy2 O11 164.1(18) . .
C17 O9 Dy2 O7 79.8(17) . .
C17 O9 Dy2 O7 -156.4(15) . 2_556
C17 O9 Dy2 O9' -33.8(13) . .
C17 O9 Dy2 O9' -48(2) . 2_556
C17' O9' Dy2 O6 -107.1(13) . .
C17' O9' Dy2 O6 155.8(14) . 2_556
C17' O9' Dy2 O9 -150.6(12) . 2_556
C17' O9' Dy2 O9 36.0(13) . .
C17' O9' Dy2 O11 -23.8(17) . 2_556
C17' O9' Dy2 O11 52.7(14) . .
C17' O9' Dy2 O7 -26.1(13) . .
C17' O9' Dy2 O7 102.7(13) . 2_556
C17' O9' Dy2 O9' -155.0(14) . 2_556
O3 Dy1 O1 C4 68.0(3) 6 .
O2 Dy1 O1 C4 155.6(3) 6 .
O8 Dy1 O1 C4 143.3(3) 1_545 .
O5 Dy1 O1 C4 -77.3(3) . .
O10 Dy1 O1 C4 -145.2(3) . .
N3 Dy1 O1 C4 -49.0(4) . .
N1 Dy1 O1 C4 2.6(3) . .
O3 Dy1 O5 C12 71.4(4) 6 .
O2 Dy1 O5 C12 -46.5(4) 6 .
O1 Dy1 O5 C12 159.7(4) . .
O8 Dy1 O5 C12 -145.3(3) 1_545 .
O10 Dy1 O5 C12 -100.0(4) . .
N3 Dy1 O5 C12 2.6(3) . .
N1 Dy1 O5 C12 90.7(4) . .
O6 Dy2 O6 C12 88.5(5) 2_556 .
O9 Dy2 O6 C12 173.4(6) 2_556 .
O9 Dy2 O6 C12 11.1(6) . .
O11 Dy2 O6 C12 -122.7(5) 2_556 .
O11 Dy2 O6 C12 -19.7(7) . .
O7 Dy2 O6 C12 -58.4(5) . .
O7 Dy2 O6 C12 157.5(5) 2_556 .
O9' Dy2 O6 C12 19.6(5) . .
O9' Dy2 O6 C12 160.7(6) 2_556 .
O6 Dy2 O7 C13 20.2(6) . .
O6 Dy2 O7 C13 -52.8(7) 2_556 .
O9 Dy2 O7 C13 86.3(7) 2_556 .
O9 Dy2 O7 C13 -69.5(7) . .
O11 Dy2 O7 C13 125.6(6) 2_556 .
O11 Dy2 O7 C13 -139.5(6) . .
O7 Dy2 O7 C13 174.7(6) 2_556 .
O9' Dy2 O7 C13 -55.9(6) . .
O9' Dy2 O7 C13 70.6(7) 2_556 .
O3 Dy1 O10 O12 -170.9(2) 6 .
O2 Dy1 O10 O12 -133.6(3) 6 .
O1 Dy1 O10 O12 71.2(3) . .
O8 Dy1 O10 O12 146.1(3) 1_545 .
O5 Dy1 O10 O12 1.2(3) . .
N3 Dy1 O10 O12 -61.1(3) . .
N1 Dy1 O10 O12 18.3(4) . .
O3 Dy1 N1 C3 53.9(4) 6 .
O2 Dy1 N1 C3 5.7(5) 6 .
O1 Dy1 N1 C3 167.3(5) . .
O8 Dy1 N1 C3 117.5(4) 1_545 .
O5 Dy1 N1 C3 -115.2(4) . .
O10 Dy1 N1 C3 -131.8(4) . .
N3 Dy1 N1 C3 -48.8(4) . .
O3 Dy1 N1 C1 -110.3(3) 6 .
O2 Dy1 N1 C1 -158.4(2) 6 .
O1 Dy1 N1 C1 3.1(2) . .
O8 Dy1 N1 C1 -46.7(3) 1_545 .
O5 Dy1 N1 C1 80.7(3) . .
O10 Dy1 N1 C1 64.0(3) . .
N3 Dy1 N1 C1 147.0(3) . .
O3 Dy1 N3 C11 30.4(4) 6 .
O2 Dy1 N3 C11 -42.8(4) 6 .
O1 Dy1 N3 C11 149.0(4) . .
O8 Dy1 N3 C11 -55.3(5) 1_545 .
O5 Dy1 N3 C11 178.8(5) . .
O10 Dy1 N3 C11 -114.5(4) . .
N1 Dy1 N3 C11 102.7(4) . .
O3 Dy1 N3 C9 -151.1(3) 6 .
O2 Dy1 N3 C9 135.7(3) 6 .
O1 Dy1 N3 C9 -32.6(3) . .
O8 Dy1 N3 C9 123.2(3) 1_545 .
O5 Dy1 N3 C9 -2.7(3) . .
O10 Dy1 N3 C9 64.0(3) . .
N1 Dy1 N3 C9 -78.8(3) . .
C3 N1 C1 C2 -0.1(4) . .
Dy1 N1 C1 C2 169.4(3) . .
C3 N1 C1 C4 -177.1(3) . .
Dy1 N1 C1 C4 -7.7(4) . .
N1 C1 C2 N2 -0.1(4) . .
C4 C1 C2 N2 176.3(4) . .
N1 C1 C2 C5 -173.5(4) . .
C4 C1 C2 C5 2.8(8) . .
C3 N2 C2 C1 0.1(5) . .
C3 N2 C2 C5 175.1(4) . .
C1 N1 C3 N2 0.2(5) . .
Dy1 N1 C3 N2 -164.8(3) . .
C1 N1 C3 C6 -178.9(4) . .
Dy1 N1 C3 C6 16.1(7) . .
C2 N2 C3 N1 -0.2(5) . .
C2 N2 C3 C6 178.9(4) . .
Dy1 O2 C4 O1 -163.7(3) 6_556 .
Dy1 O2 C4 C1 18.3(7) 6_556 .
Dy1 O1 C4 O2 174.3(3) . .
Dy1 O1 C4 C1 -7.6(5) . .
C2 C1 C4 O2 11.9(7) . .
N1 C1 C4 O2 -171.9(3) . .
C2 C1 C4 O1 -166.2(4) . .
N1 C1 C4 O1 10.0(5) . .
Dy1 O3 C5 O4 146.7(4) 6_556 .
Dy1 O3 C5 C2 -34.8(7) 6_556 .
C1 C2 C5 O4 168.5(5) . .
N2 C2 C5 O4 -4.3(6) . .
C1 C2 C5 O3 -10.2(7) . .
N2 C2 C5 O3 177.0(4) . .
N1 C3 C6 C7 -90.6(6) . .
N2 C3 C6 C7 90.4(6) . .
C3 C6 C7 C8 -168.7(5) . .
C11 N3 C9 C10 0.0(5) . .
Dy1 N3 C9 C10 -179.0(3) . .
C11 N3 C9 C12 -178.1(4) . .
Dy1 N3 C9 C12 3.0(4) . .
N3 C9 C10 N4 -0.4(5) . .
C12 C9 C10 N4 177.2(4) . .
N3 C9 C10 C13 -173.4(5) . .
C12 C9 C10 C13 4.2(9) . .
C11 N4 C10 C9 0.6(5) . .
C11 N4 C10 C13 175.2(4) . .
C9 N3 C11 N4 0.4(5) . .
Dy1 N3 C11 N4 179.0(3) . .
C9 N3 C11 C14 -179.8(4) . .
Dy1 N3 C11 C14 -1.2(7) . .
C10 N4 C11 N3 -0.7(5) . .
C10 N4 C11 C14 179.5(4) . .
Dy2 O6 C12 O5 -131.6(4) . .
Dy2 O6 C12 C9 51.0(7) . .
Dy1 O5 C12 O6 -179.5(3) . .
Dy1 O5 C12 C9 -2.0(5) . .
C10 C9 C12 O6 -0.8(7) . .
N3 C9 C12 O6 176.7(4) . .
C10 C9 C12 O5 -178.4(4) . .
N3 C9 C12 O5 -1.0(6) . .
Dy2 O7 C13 O8 -174.0(4) . .
Dy2 O7 C13 C10 6.6(8) . .
Dy1 O8 C13 O7 22.6(7) 1_565 .
Dy1 O8 C13 C10 -158.1(3) 1_565 .
C9 C10 C13 O7 -23.6(8) . .
N4 C10 C13 O7 164.0(4) . .
C9 C10 C13 O8 157.0(5) . .
N4 C10 C13 O8 -15.4(6) . .
N3 C11 C14 C15 112.2(5) . .
N4 C11 C14 C15 -68.0(6) . .
C11 C14 C15 C16 -170.8(4) . .
